data_7018254
loop_
_publ_author_name
'Liu, Bo'
'Hou, Lei'
'Wang, Yao-Yu'
'Miao, Hui'
'Bao, Li'
'Shi, Qi-Zhen'

_publ_section_title
;
 Dynamic porous coordination polymer based on 2D stacked layers exhibiting
 high sorption selectivity for CO(2).
;
_journal_issue 11
_journal_name_full 'Dalton transactions (Cambridge, England : 2003)'
_journal_page_first 3209
_journal_page_last 3213
_journal_paper_doi 10.1039/c2dt12198k
_journal_volume 41
_journal_year 2012
_chemical_formula_sum 'C18 H17 N2 Ni O7'
_chemical_formula_weight 432.05
_chemical_name_systematic
;
?
;
_space_group_IT_number 15
_symmetry_cell_setting monoclinic
_symmetry_space_group_name_Hall '-C 2yc'
_symmetry_space_group_name_H-M 'C 1 2/c 1'
_atom_sites_solution_hydrogens geom
_atom_sites_solution_primary direct
_atom_sites_solution_secondary difmap
_audit_creation_method SHELXL-97
_cell_angle_alpha 90.00
_cell_angle_beta 108.9490(10)
_cell_angle_gamma 90.00
_cell_formula_units_Z 8
_cell_length_a 17.5507(6)
_cell_length_b 14.8203(5)
_cell_length_c 16.0963(5)
_cell_measurement_temperature 296(2)
_cell_volume 3959.9(2)
_computing_structure_refinement 'SHELXL-97 (Sheldrick, 1997)'
_computing_structure_solution 'SHELXS-97 (Sheldrick, 1990)'
_diffrn_ambient_temperature 296(2)
_diffrn_measured_fraction_theta_full 0.999
_diffrn_measured_fraction_theta_max 0.999
_diffrn_radiation_monochromator graphite
_diffrn_radiation_source 'fine-focus sealed tube'
_diffrn_radiation_type MoK\a
_diffrn_radiation_wavelength 0.71073
_diffrn_reflns_av_R_equivalents 0.0148
_diffrn_reflns_av_sigmaI/netI 0.0165
_diffrn_reflns_limit_h_max 20
_diffrn_reflns_limit_h_min -13
_diffrn_reflns_limit_k_max 16
_diffrn_reflns_limit_k_min -17
_diffrn_reflns_limit_l_max 15
_diffrn_reflns_limit_l_min -19
_diffrn_reflns_number 9979
_diffrn_reflns_theta_full 25.09
_diffrn_reflns_theta_max 25.09
_diffrn_reflns_theta_min 1.84
_exptl_absorpt_coefficient_mu 1.021
_exptl_absorpt_correction_T_max 0.8218
_exptl_absorpt_correction_T_min 0.7917
_exptl_absorpt_correction_type multi-scan
_exptl_absorpt_process_details Sadabs
_exptl_crystal_colour green
_exptl_crystal_density_diffrn 1.449
_exptl_crystal_density_method 'not measured'
_exptl_crystal_description block
_exptl_crystal_F_000 1784
_exptl_crystal_size_max 0.24
_exptl_crystal_size_mid 0.20
_exptl_crystal_size_min 0.20
_refine_diff_density_max 0.678
_refine_diff_density_min -0.286
_refine_diff_density_rms 0.083
_refine_ls_extinction_method none
_refine_ls_goodness_of_fit_ref 1.056
_refine_ls_hydrogen_treatment constr
_refine_ls_matrix_type full
_refine_ls_number_parameters 248
_refine_ls_number_reflns 3534
_refine_ls_number_restraints 3
_refine_ls_restrained_S_all 1.056
_refine_ls_R_factor_all 0.0411
_refine_ls_R_factor_gt 0.0378
_refine_ls_shift/su_max 0.001
_refine_ls_shift/su_mean 0.000
_refine_ls_structure_factor_coef Fsqd
_refine_ls_weighting_details 'calc w=1/[\s^2^(Fo^2^)+(0.0611P)^2^+9.3898P] where P=(Fo^2^+2Fc^2^)/3'
_refine_ls_weighting_scheme calc
_refine_ls_wR_factor_gt 0.1080
_refine_ls_wR_factor_ref 0.1106
_reflns_number_gt 3215
_reflns_number_total 3534
_reflns_threshold_expression >2sigma(I)
_cod_data_source_file c2dt12198k.txt
_cod_data_source_block Complex_1
_cod_depositor_comments
;
The following automatic conversions were performed:

'_symmetry_cell_setting' value 'Monoclinic' changed to 'monoclinic'
according to /home/saulius/struct/CIF-dictionaries/cif_core.dic
dictionary named 'cif_core.dic' version 2.4.1 from
2010-06-29.

'_exptl_absorpt_correction_type' value 'Multi-scan'
changed to 'multi-scan' according to
/home/saulius/struct/CIF-dictionaries/cif_core.dic dictionary named
'cif_core.dic' version 2.4.1 from 2010-06-29.

Automatic conversion script
Id: cif_fix_values 1715 2011-07-08 13:25:40Z adriana 
;
_cod_original_sg_symbol_H-M C2/c
_cod_original_formula_sum C18H17N2NiO7
_cod_database_code 7018254

loop_
_symmetry_equiv_pos_as_xyz
'x, y, z'
'-x, y, -z+1/2'
'x+1/2, y+1/2, z'
'-x+1/2, y+1/2, -z+1/2'
'-x, -y, -z'
'x, -y, z-1/2'
'-x+1/2, -y+1/2, -z'
'x+1/2, -y+1/2, z-1/2'

loop_
_atom_site_label
_atom_site_type_symbol
_atom_site_fract_x
_atom_site_fract_y
_atom_site_fract_z
_atom_site_U_iso_or_equiv
_atom_site_adp_type
_atom_site_occupancy
_atom_site_symmetry_multiplicity
_atom_site_calc_flag
_atom_site_refinement_flags
Ni1 Ni 0.367139(18) 0.59269(2) -0.04411(2) 0.02369(14) Uani 1 1 d .
O1 O 0.47596(11) 0.59571(11) 0.06275(12) 0.0292(4) Uani 1 1 d .
O1W O 0.42985(11) 0.55157(13) -0.12706(13) 0.0360(5) Uani 1 1 d D
H1WB H 0.3973 0.5416 -0.1783 0.043 Uiso 1 1 d RD
H1WA H 0.4561 0.5035 -0.1079 0.043 Uiso 1 1 d RD
O2 O 0.44023(11) 0.71322(13) -0.02303(12) 0.0361(5) Uani 1 1 d .
O2W' O 0.4505(6) 0.7361(7) 0.7931(6) 0.128(3) Uiso 0.50 1 d P
O2W O 0.4808(7) 0.8017(8) 0.8305(7) 0.140(3) Uiso 0.50 1 d P
O3 O 0.77200(11) 0.87152(13) 0.35266(11) 0.0305(4) Uani 1 1 d .
O3W O 0.5165(14) 0.9694(16) 0.8836(15) 0.293(17) Uiso 0.49(2) 1 d P
O4 O 0.79874(17) 0.9244(2) 0.23581(15) 0.0713(9) Uani 1 1 d .
N1 N 0.69842(14) 0.63624(15) 0.46304(15) 0.0318(5) Uani 1 1 d .
N2 N 0.32872(13) 0.46281(14) -0.03254(14) 0.0288(5) Uani 1 1 d .
C1 C 0.48856(15) 0.67631(17) 0.04338(17) 0.0271(5) Uani 1 1 d .
C2 C 0.55921(15) 0.72756(18) 0.10136(16) 0.0273(5) Uani 1 1 d .
C3 C 0.60083(16) 0.69437(18) 0.18471(18) 0.0305(6) Uani 1 1 d .
H3 H 0.5845 0.6402 0.2028 0.037 Uiso 1 1 calc R
C4 C 0.66639(16) 0.74021(18) 0.24175(16) 0.0289(6) Uani 1 1 d .
C5 C 0.69086(16) 0.82134(18) 0.21339(17) 0.0292(6) Uani 1 1 d .
C6 C 0.64939(17) 0.85362(19) 0.12957(18) 0.0328(6) Uani 1 1 d .
H6 H 0.6662 0.9070 0.1105 0.039 Uiso 1 1 calc R
C7 C 0.58366(16) 0.80806(19) 0.07399(17) 0.0314(6) Uani 1 1 d .
H7 H 0.5561 0.8313 0.0187 0.038 Uiso 1 1 calc R
C8 C 0.70895(16) 0.69635(18) 0.32815(17) 0.0314(6) Uani 1 1 d .
C9 C 0.78931(18) 0.6706(2) 0.3534(2) 0.0398(7) Uani 1 1 d .
H9 H 0.8199 0.6816 0.3169 0.048 Uiso 1 1 calc R
C10 C 0.82306(18) 0.6285(2) 0.4333(2) 0.0429(7) Uani 1 1 d .
H10 H 0.8768 0.6109 0.4514 0.051 Uiso 1 1 calc R
C11 C 0.77654(18) 0.6127(2) 0.4861(2) 0.0391(7) Uani 1 1 d .
H11 H 0.8001 0.5845 0.5400 0.047 Uiso 1 1 calc R
C12 C 0.66672(17) 0.67632(19) 0.38470(18) 0.0329(6) Uani 1 1 d .
H12 H 0.6124 0.6917 0.3672 0.039 Uiso 1 1 calc R
C13 C 0.76041(17) 0.87653(19) 0.27136(18) 0.0333(6) Uani 1 1 d .
C14 C 0.3554(2) 0.4199(2) 0.0437(2) 0.0421(8) Uani 1 1 d .
H14 H 0.3957 0.4471 0.0894 0.051 Uiso 1 1 calc R
C15 C 0.3267(2) 0.3372(2) 0.0589(2) 0.0456(8) Uani 1 1 d .
H15 H 0.3479 0.3099 0.1136 0.055 Uiso 1 1 calc R
C16 C 0.26654(16) 0.29447(17) -0.00685(18) 0.0286(6) Uani 1 1 d .
C17 C 0.23933(19) 0.3392(2) -0.0866(2) 0.0411(7) Uani 1 1 d .
H17 H 0.1990 0.3136 -0.1333 0.049 Uiso 1 1 calc R
C18 C 0.2716(2) 0.4213(2) -0.0969(2) 0.0406(7) Uani 1 1 d .
H18 H 0.2527 0.4493 -0.1515 0.049 Uiso 1 1 calc R

loop_
_atom_site_aniso_label
_atom_site_aniso_U_11
_atom_site_aniso_U_22
_atom_site_aniso_U_33
_atom_site_aniso_U_23
_atom_site_aniso_U_13
_atom_site_aniso_U_12
Ni1 0.0215(2) 0.0191(2) 0.0238(2) 0.00033(11) -0.00186(14) -0.00090(11)
O1 0.0237(9) 0.0247(10) 0.0313(10) 0.0014(7) -0.0019(8) -0.0019(7)
O1W 0.0305(10) 0.0356(11) 0.0374(11) 0.0045(9) 0.0049(8) 0.0076(8)
O2 0.0323(10) 0.0263(10) 0.0354(10) 0.0032(8) -0.0088(8) -0.0039(8)
O3 0.0285(10) 0.0324(10) 0.0242(9) -0.0032(8) -0.0004(7) -0.0057(8)
O4 0.0698(18) 0.102(2) 0.0327(12) -0.0009(13) 0.0033(12) -0.0597(16)
N1 0.0291(12) 0.0312(12) 0.0288(12) 0.0044(9) 0.0005(9) -0.0019(9)
N2 0.0293(11) 0.0223(11) 0.0324(12) -0.0007(9) 0.0066(9) -0.0021(9)
C1 0.0230(13) 0.0259(13) 0.0273(13) -0.0021(10) 0.0010(10) 0.0004(10)
C2 0.0233(12) 0.0278(13) 0.0269(13) -0.0036(10) 0.0029(10) -0.0027(10)
C3 0.0288(14) 0.0278(13) 0.0302(13) -0.0001(11) 0.0031(11) -0.0068(11)
C4 0.0261(13) 0.0335(14) 0.0236(12) -0.0022(11) 0.0033(10) -0.0038(11)
C5 0.0270(13) 0.0327(14) 0.0239(13) -0.0044(11) 0.0029(11) -0.0067(11)
C6 0.0341(15) 0.0309(14) 0.0287(13) -0.0001(11) 0.0039(11) -0.0092(11)
C7 0.0295(14) 0.0325(14) 0.0250(13) 0.0007(11) -0.0010(11) -0.0030(11)
C8 0.0311(14) 0.0275(14) 0.0294(14) -0.0012(11) 0.0013(11) -0.0055(11)
C9 0.0344(16) 0.0423(17) 0.0401(16) 0.0022(13) 0.0086(13) -0.0030(13)
C10 0.0277(15) 0.0440(17) 0.0507(18) 0.0105(15) 0.0042(13) 0.0022(13)
C11 0.0338(15) 0.0380(16) 0.0378(16) 0.0104(13) 0.0007(13) 0.0008(13)
C12 0.0276(13) 0.0329(14) 0.0317(14) 0.0016(11) 0.0008(11) -0.0010(11)
C13 0.0319(14) 0.0331(14) 0.0288(14) -0.0024(12) 0.0014(12) -0.0099(12)
C14 0.0450(18) 0.0315(15) 0.0369(16) 0.0027(12) -0.0044(13) -0.0143(13)
C15 0.0537(19) 0.0361(16) 0.0344(15) 0.0082(13) -0.0029(14) -0.0163(14)
C16 0.0296(14) 0.0226(13) 0.0335(14) -0.0023(10) 0.0102(11) -0.0032(11)
C17 0.0470(18) 0.0308(15) 0.0350(15) 0.0004(12) -0.0014(13) -0.0150(13)
C18 0.0500(19) 0.0299(15) 0.0326(15) 0.0049(12) 0.0007(14) -0.0081(13)

loop_
_atom_type_symbol
_atom_type_description
_atom_type_scat_dispersion_real
_atom_type_scat_dispersion_imag
_atom_type_scat_source
C C 0.0033 0.0016 'International Tables Vol C Tables 4.2.6.8 and 6.1.1.4'
H H 0.0000 0.0000 'International Tables Vol C Tables 4.2.6.8 and 6.1.1.4'
N N 0.0061 0.0033 'International Tables Vol C Tables 4.2.6.8 and 6.1.1.4'
Ni Ni 0.3393 1.1124 'International Tables Vol C Tables 4.2.6.8 and 6.1.1.4'
O O 0.0106 0.0060 'International Tables Vol C Tables 4.2.6.8 and 6.1.1.4'

loop_
_geom_angle_atom_site_label_1
_geom_angle_atom_site_label_2
_geom_angle_atom_site_label_3
_geom_angle
_geom_angle_site_symmetry_1
_geom_angle_site_symmetry_3
O3 Ni1 N2 96.47(8) 8_465 .
O3 Ni1 O1W 91.00(8) 8_465 .
N2 Ni1 O1W 92.36(8) . .
O3 Ni1 N1 87.53(8) 8_465 2_655
N2 Ni1 N1 88.27(9) . 2_655
O1W Ni1 N1 178.46(8) . 2_655
O3 Ni1 O1 163.00(7) 8_465 .
N2 Ni1 O1 100.44(8) . .
O1W Ni1 O1 90.11(8) . .
N1 Ni1 O1 91.17(8) 2_655 .
O3 Ni1 O2 101.73(7) 8_465 .
N2 Ni1 O2 161.76(8) . .
O1W Ni1 O2 86.10(8) . .
N1 Ni1 O2 93.75(9) 2_655 .
O1 Ni1 O2 61.42(7) . .
C1 O1 Ni1 90.20(15) . .
Ni1 O1W H1WB 110.2 . .
Ni1 O1W H1WA 110.5 . .
H1WB O1W H1WA 108.7 . .
C1 O2 Ni1 88.62(15) . .
C13 O3 Ni1 130.90(18) . 8_566
C12 N1 C11 116.7(3) . .
C12 N1 Ni1 125.20(19) . 2_655
C11 N1 Ni1 117.62(19) . 2_655
C14 N2 C18 116.6(2) . .
C14 N2 Ni1 120.15(18) . .
C18 N2 Ni1 122.94(19) . .
O2 C1 O1 119.7(2) . .
O2 C1 C2 120.3(2) . .
O1 C1 C2 120.0(2) . .
C7 C2 C3 119.4(2) . .
C7 C2 C1 121.2(2) . .
C3 C2 C1 119.4(2) . .
C2 C3 C4 121.7(2) . .
C2 C3 H3 119.2 . .
C4 C3 H3 119.2 . .
C3 C4 C5 118.6(2) . .
C3 C4 C8 117.2(2) . .
C5 C4 C8 124.2(2) . .
C6 C5 C4 119.4(2) . .
C6 C5 C13 118.3(2) . .
C4 C5 C13 122.3(2) . .
C7 C6 C5 121.5(3) . .
C7 C6 H6 119.3 . .
C5 C6 H6 119.3 . .
C6 C7 C2 119.5(2) . .
C6 C7 H7 120.2 . .
C2 C7 H7 120.2 . .
C12 C8 C9 117.4(3) . .
C12 C8 C4 119.6(2) . .
C9 C8 C4 123.0(3) . .
C10 C9 C8 119.0(3) . .
C10 C9 H9 120.5 . .
C8 C9 H9 120.5 . .
C11 C10 C9 119.5(3) . .
C11 C10 H10 120.3 . .
C9 C10 H10 120.3 . .
N1 C11 C10 122.8(3) . .
N1 C11 H11 118.6 . .
C10 C11 H11 118.6 . .
N1 C12 C8 124.6(3) . .
N1 C12 H12 117.7 . .
C8 C12 H12 117.7 . .
O4 C13 O3 125.8(3) . .
O4 C13 C5 118.4(2) . .
O3 C13 C5 115.8(2) . .
N2 C14 C15 123.4(3) . .
N2 C14 H14 118.3 . .
C15 C14 H14 118.3 . .
C14 C15 C16 120.3(3) . .
C14 C15 H15 119.8 . .
C16 C15 H15 119.8 . .
C15 C16 C17 116.0(2) . .
C15 C16 C16 122.1(3) . 7
C17 C16 C16 121.9(3) . 7
C18 C17 C16 120.3(3) . .
C18 C17 H17 119.8 . .
C16 C17 H17 119.8 . .
N2 C18 C17 123.3(3) . .
N2 C18 H18 118.4 . .
C17 C18 H18 118.4 . .

loop_
_geom_bond_atom_site_label_1
_geom_bond_atom_site_label_2
_geom_bond_distance
_geom_bond_site_symmetry_2
Ni1 O3 2.0071(17) 8_465
Ni1 N2 2.068(2) .
Ni1 O1W 2.078(2) .
Ni1 N1 2.102(2) 2_655
Ni1 O1 2.1154(18) .
Ni1 O2 2.1609(19) .
O1 C1 1.272(3) .
O1W H1WB 0.8500 .
O1W H1WA 0.8500 .
O2 C1 1.254(3) .
O2W' O2W 1.176(13) .
O3 C13 1.260(3) .
O3 Ni1 2.0071(17) 8_566
O4 C13 1.238(4) .
N1 C12 1.340(3) .
N1 C11 1.345(4) .
N1 Ni1 2.102(2) 2_655
N2 C14 1.326(4) .
N2 C18 1.336(4) .
C1 C2 1.495(3) .
C2 C7 1.387(4) .
C2 C3 1.392(4) .
C3 C4 1.394(4) .
C3 H3 0.9300 .
C4 C5 1.402(4) .
C4 C8 1.497(4) .
C5 C6 1.393(4) .
C5 C13 1.513(3) .
C6 C7 1.385(4) .
C6 H6 0.9300 .
C7 H7 0.9300 .
C8 C12 1.380(4) .
C8 C9 1.388(4) .
C9 C10 1.379(4) .
C9 H9 0.9300 .
C10 C11 1.376(4) .
C10 H10 0.9300 .
C11 H11 0.9300 .
C12 H12 0.9300 .
C14 C15 1.377(4) .
C14 H14 0.9300 .
C15 C16 1.382(4) .
C15 H15 0.9300 .
C16 C17 1.384(4) .
C16 C16 1.485(5) 7
C17 C18 1.374(4) .
C17 H17 0.9300 .
C18 H18 0.9300 .
